data_7024161
loop_
_publ_author_name
'Cantalupo, Stefanie A.'
'Lum, June S.'
'Buzzeo, Marisa C.'
'Moore, Curtis'
'DiPasquale, Antonio G.'
'Rheingold, Arnold L.'
'Doerrer, Linda H.'

_publ_section_title
;
 Three-coordinate late transition metal fluorinated alkoxide complexes.
;
_journal_issue 2
_journal_name_full 'Dalton transactions (Cambridge, England : 2003)'
_journal_page_first 374
_journal_page_last 383
_journal_paper_doi 10.1039/b911758j
_journal_volume 39
_journal_year 2010
_chemical_formula_sum 'C24 H24 Co F27 K O9'
_chemical_formula_weight 1067.46
_chemical_name_common LHDV-41
_chemical_name_systematic
;
?
;
_space_group_IT_number 2
_symmetry_cell_setting triclinic
_symmetry_space_group_name_Hall '-P 1'
_symmetry_space_group_name_H-M 'P -1'
_atom_sites_solution_hydrogens geom
_atom_sites_solution_primary direct
_atom_sites_solution_secondary difmap
_audit_creation_method SHELXL-97
_cell_angle_alpha 82.451(3)
_cell_angle_beta 89.384(3)
_cell_angle_gamma 79.214(3)
_cell_formula_units_Z 2
_cell_length_a 10.4471(19)
_cell_length_b 10.6184(19)
_cell_length_c 17.165(3)
_cell_measurement_reflns_used 5921
_cell_measurement_temperature 100(2)
_cell_measurement_theta_max 0.00
_cell_measurement_theta_min 0.00
_cell_volume 1854.1(6)
_computing_cell_refinement 'Bruker SMART'
_computing_data_collection 'Bruker SMART'
_computing_data_reduction 'Bruker SAINT'
_computing_molecular_graphics ORTEP-32
_computing_publication_material WinGX
_computing_structure_refinement SHELXL-97
_computing_structure_solution SIR-2004
_diffrn_ambient_temperature 100(2)
_diffrn_measured_fraction_theta_full 0.995
_diffrn_measured_fraction_theta_max 0.900
_diffrn_measurement_device_type 'CCD area detector'
_diffrn_measurement_method 'phi and omega scans'
_diffrn_radiation_monochromator graphite
_diffrn_radiation_source 'fine-focus sealed tube'
_diffrn_radiation_type MoK\a
_diffrn_radiation_wavelength 0.71073
_diffrn_reflns_av_R_equivalents 0.0228
_diffrn_reflns_av_sigmaI/netI 0.0306
_diffrn_reflns_limit_h_max 13
_diffrn_reflns_limit_h_min -13
_diffrn_reflns_limit_k_max 13
_diffrn_reflns_limit_k_min -13
_diffrn_reflns_limit_l_max 22
_diffrn_reflns_limit_l_min -22
_diffrn_reflns_number 21938
_diffrn_reflns_theta_full 25.00
_diffrn_reflns_theta_max 28.27
_diffrn_reflns_theta_min 1.20
_exptl_absorpt_coefficient_mu 0.759
_exptl_absorpt_correction_T_max 0.9703
_exptl_absorpt_correction_T_min 0.9145
_exptl_absorpt_correction_type multi-scan
_exptl_absorpt_process_details SADABS
_exptl_crystal_colour blue-green
_exptl_crystal_density_diffrn 1.912
_exptl_crystal_density_method 'not measured'
_exptl_crystal_description plate
_exptl_crystal_F_000 1058
_exptl_crystal_size_max 0.12
_exptl_crystal_size_mid 0.10
_exptl_crystal_size_min 0.04
_refine_diff_density_max 0.729
_refine_diff_density_min -0.584
_refine_diff_density_rms 0.084
_refine_ls_extinction_method none
_refine_ls_goodness_of_fit_ref 1.044
_refine_ls_hydrogen_treatment constr
_refine_ls_matrix_type full
_refine_ls_number_parameters 548
_refine_ls_number_reflns 8264
_refine_ls_number_restraints 0
_refine_ls_restrained_S_all 1.044
_refine_ls_R_factor_all 0.0578
_refine_ls_R_factor_gt 0.0458
_refine_ls_shift/su_max 0.001
_refine_ls_shift/su_mean 0.000
_refine_ls_structure_factor_coef Fsqd
_refine_ls_weighting_details 'calc w=1/[\s^2^(Fo^2^)+(0.0587P)^2^+2.0045P] where P=(Fo^2^+2Fc^2^)/3'
_refine_ls_weighting_scheme calc
_refine_ls_wR_factor_gt 0.1118
_refine_ls_wR_factor_ref 0.1190
_reflns_number_gt 6801
_reflns_number_total 8264
_reflns_threshold_expression >2sigma(I)
_cod_data_source_file b911758j.txt
_cod_data_source_block lhd65_Compound_4
_cod_depositor_comments
;
The following automatic conversions were performed:

'_symmetry_cell_setting' value 'Triclinic' changed to 'triclinic'
according to /home/saulius/struct/CIF-dictionaries/cif_core.dic
dictionary named 'cif_core.dic' version 2.4.2 from 2011-04-26.

Automatic conversion script
Id: cif_fix_values 1891 2012-01-12 08:04:46Z andrius 
;
_cod_original_sg_symbol_H-M P-1
_cod_database_code 7024161

loop_
_symmetry_equiv_pos_as_xyz
'x, y, z'
'-x, -y, -z'

loop_
_atom_site_label
_atom_site_type_symbol
_atom_site_fract_x
_atom_site_fract_y
_atom_site_fract_z
_atom_site_U_iso_or_equiv
_atom_site_adp_type
_atom_site_occupancy
_atom_site_symmetry_multiplicity
_atom_site_calc_flag
_atom_site_refinement_flags
_atom_site_disorder_assembly
_atom_site_disorder_group
C1 C 1.0532(2) 0.0871(2) 0.27929(15) 0.0221(5) Uani 1 1 d . . .
C2 C 1.1411(3) 0.0208(3) 0.35133(17) 0.0288(6) Uani 1 1 d . . .
C3 C 1.0458(3) 0.2356(3) 0.27339(18) 0.0307(6) Uani 1 1 d . . .
C4 C 1.1204(3) 0.0405(3) 0.20382(17) 0.0293(6) Uani 1 1 d . . .
C5 C 0.5976(3) 0.2851(3) 0.39441(15) 0.0249(5) Uani 1 1 d . . .
C6 C 0.4486(3) 0.2953(3) 0.40582(16) 0.0291(6) Uani 1 1 d . . .
C7 C 0.6235(3) 0.4171(3) 0.35338(18) 0.0342(7) Uani 1 1 d . . .
C8 C 0.6659(3) 0.2557(3) 0.47655(18) 0.0351(7) Uani 1 1 d . . .
C9 C 0.6612(3) 0.1511(2) 0.10936(15) 0.0225(5) Uani 1 1 d . . .
C10 C 0.7201(3) 0.0799(3) 0.0396(2) 0.0237(8) Uiso 0.744(4) 1 d P A 1
C11 C 0.7097(3) 0.2817(3) 0.10326(19) 0.0206(7) Uiso 0.744(4) 1 d P A 1
C12 C 0.5103(3) 0.1809(3) 0.1009(2) 0.0237(8) Uiso 0.744(4) 1 d P A 1
F19 F 0.6616(3) -0.0150(2) 0.02763(15) 0.0345(6) Uiso 0.744(4) 1 d P A 1
F20 F 0.8415(4) 0.0199(4) 0.0569(2) 0.0387(11) Uiso 0.744(4) 1 d P A 1
F21 F 0.7123(3) 0.1578(3) -0.02839(17) 0.0389(8) Uiso 0.744(4) 1 d P A 1
F22 F 0.7020(3) 0.3261(3) 0.17188(17) 0.0291(8) Uiso 0.744(4) 1 d P A 1
F23 F 0.8329(2) 0.2716(3) 0.08565(14) 0.0307(6) Uiso 0.744(4) 1 d P A 1
F24 F 0.6473(3) 0.3734(3) 0.04857(16) 0.0307(7) Uiso 0.744(4) 1 d P A 1
F25 F 0.4579(3) 0.2622(3) 0.14888(16) 0.0416(7) Uiso 0.744(4) 1 d P A 1
F26 F 0.4666(3) 0.2324(3) 0.02899(16) 0.0347(6) Uiso 0.744(4) 1 d P A 1
F27 F 0.4555(3) 0.0827(3) 0.12147(18) 0.0329(8) Uiso 0.744(4) 1 d P A 1
C10A C 0.7783(15) 0.1426(15) 0.0559(9) 0.052(4) Uiso 0.256(4) 1 d P A 2
C11A C 0.6099(17) 0.2962(16) 0.1192(10) 0.058(4) Uiso 0.256(4) 1 d P A 2
C12A C 0.5498(14) 0.1032(14) 0.0685(8) 0.046(3) Uiso 0.256(4) 1 d P A 2
F19A F 0.8584(10) 0.0391(10) 0.0575(6) 0.033(3) Uiso 0.256(4) 1 d P A 2
F20A F 0.8563(7) 0.2279(8) 0.0746(4) 0.0301(17) Uiso 0.256(4) 1 d P A 2
F21A F 0.7510(8) 0.1692(6) -0.0220(4) 0.0229(16) Uiso 0.256(4) 1 d P A 2
F22A F 0.4832(8) 0.3105(9) 0.1477(5) 0.042(2) Uiso 0.256(4) 1 d P A 2
F23A F 0.6694(9) 0.3336(7) 0.1751(4) 0.020(2) Uiso 0.256(4) 1 d P A 2
F24A F 0.6063(8) 0.3803(7) 0.0569(4) 0.0239(17) Uiso 0.256(4) 1 d P A 2
F25A F 0.4739(7) 0.0554(7) 0.1113(4) 0.0162(16) Uiso 0.256(4) 1 d P A 2
F26A F 0.4943(6) 0.1926(6) 0.0085(4) 0.0207(14) Uiso 0.256(4) 1 d P A 2
F27A F 0.6053(7) -0.0076(6) 0.0393(4) 0.0222(14) Uiso 0.256(4) 1 d P A 2
C13 C 0.6024(3) -0.1106(3) 0.36034(16) 0.0252(5) Uani 1 1 d . . .
H13A H 0.5487 -0.0427 0.3874 0.030 Uiso 1 1 calc R . .
H13B H 0.6108 -0.1939 0.3952 0.030 Uiso 1 1 calc R . .
C14 C 0.5371(3) -0.1202(3) 0.28523(16) 0.0241(5) Uani 1 1 d . . .
H14A H 0.4485 -0.1382 0.2957 0.029 Uiso 1 1 calc R . .
H14B H 0.5293 -0.0374 0.2499 0.029 Uiso 1 1 calc R . .
C15 C 0.5454(3) -0.2523(3) 0.18420(16) 0.0263(6) Uani 1 1 d . . .
H15A H 0.5166 -0.1731 0.1467 0.032 Uiso 1 1 calc R . .
H15B H 0.4673 -0.2869 0.2030 0.032 Uiso 1 1 calc R . .
C16 C 0.6347(3) -0.3507(3) 0.14437(16) 0.0275(6) Uani 1 1 d . . .
H16A H 0.6702 -0.4266 0.1830 0.033 Uiso 1 1 calc R . .
H16B H 0.5863 -0.3803 0.1032 0.033 Uiso 1 1 calc R . .
C17 C 0.8149(3) -0.3726(3) 0.06003(17) 0.0318(6) Uani 1 1 d . . .
H17A H 0.7617 -0.3831 0.0148 0.038 Uiso 1 1 calc R . .
H17B H 0.8484 -0.4593 0.0890 0.038 Uiso 1 1 calc R . .
C18 C 0.9265(3) -0.3079(3) 0.03171(17) 0.0338(7) Uani 1 1 d . . .
H18A H 0.9764 -0.3570 -0.0075 0.041 Uiso 1 1 calc R . .
H18B H 0.8916 -0.2195 0.0055 0.041 Uiso 1 1 calc R . .
C19 C 1.1055(3) -0.4164(3) 0.1143(2) 0.0365(7) Uani 1 1 d . . .
H19A H 1.1701 -0.4268 0.0719 0.044 Uiso 1 1 calc R . .
H19B H 1.0618 -0.4921 0.1205 0.044 Uiso 1 1 calc R . .
C20 C 1.1722(3) -0.4083(3) 0.1893(2) 0.0380(7) Uani 1 1 d . . .
H20A H 1.2417 -0.4853 0.2023 0.046 Uiso 1 1 calc R . .
H20B H 1.2123 -0.3303 0.1840 0.046 Uiso 1 1 calc R . .
C21 C 1.1354(3) -0.4196(3) 0.3264(2) 0.0396(7) Uani 1 1 d . . .
H21A H 1.1907 -0.3543 0.3297 0.047 Uiso 1 1 calc R . .
H21B H 1.1911 -0.5066 0.3368 0.047 Uiso 1 1 calc R . .
C22 C 1.0300(3) -0.4058(3) 0.38583(19) 0.0368(7) Uani 1 1 d . . .
H22A H 0.9712 -0.4673 0.3803 0.044 Uiso 1 1 calc R . .
H22B H 1.0683 -0.4248 0.4396 0.044 Uiso 1 1 calc R . .
C23 C 0.8699(3) -0.2479(3) 0.43420(16) 0.0291(6) Uani 1 1 d . . .
H23A H 0.9165 -0.2650 0.4855 0.035 Uiso 1 1 calc R . .
H23B H 0.8028 -0.3029 0.4361 0.035 Uiso 1 1 calc R . .
C24 C 0.8068(3) -0.1072(3) 0.41755(15) 0.0251(5) Uani 1 1 d . . .
H24A H 0.7496 -0.0835 0.4618 0.030 Uiso 1 1 calc R . .
H24B H 0.8752 -0.0536 0.4138 0.030 Uiso 1 1 calc R . .
O1 O 0.93618(17) 0.05216(17) 0.28708(11) 0.0241(4) Uani 1 1 d . A .
O2 O 0.6387(2) 0.18643(18) 0.35320(12) 0.0310(4) Uani 1 1 d . . .
O3 O 0.69613(18) 0.07588(17) 0.17862(10) 0.0234(4) Uani 1 1 d . A .
O4 O 0.73046(17) -0.07939(16) 0.34528(10) 0.0213(4) Uani 1 1 d . A .
O5 O 0.61333(17) -0.22233(17) 0.24899(11) 0.0239(4) Uani 1 1 d . A .
O6 O 0.73798(19) -0.29336(17) 0.11018(11) 0.0260(4) Uani 1 1 d . A .
O7 O 1.0118(2) -0.30043(18) 0.09461(12) 0.0312(4) Uani 1 1 d . A .
O8 O 1.07757(19) -0.40205(19) 0.24960(12) 0.0316(4) Uani 1 1 d . A .
O9 O 0.95897(19) -0.27635(17) 0.37288(11) 0.0282(4) Uani 1 1 d . A .
F1 F 1.17880(16) -0.10555(16) 0.34712(11) 0.0364(4) Uani 1 1 d . . .
F2 F 1.07658(17) 0.03215(19) 0.41811(10) 0.0393(4) Uani 1 1 d . . .
F3 F 1.24914(16) 0.06978(17) 0.35742(10) 0.0365(4) Uani 1 1 d . . .
F4 F 1.02464(19) 0.27558(17) 0.34425(11) 0.0426(4) Uani 1 1 d . . .
F5 F 0.94636(17) 0.29898(16) 0.22730(11) 0.0378(4) Uani 1 1 d . . .
F6 F 1.15346(17) 0.27430(16) 0.24531(12) 0.0404(4) Uani 1 1 d . . .
F7 F 1.07210(18) 0.11835(19) 0.13970(10) 0.0416(4) Uani 1 1 d . . .
F8 F 1.24911(16) 0.03258(19) 0.20414(11) 0.0404(4) Uani 1 1 d . . .
F9 F 1.09888(17) -0.07781(17) 0.19556(11) 0.0380(4) Uani 1 1 d . A .
F10 F 0.38824(17) 0.29795(18) 0.33761(11) 0.0404(4) Uani 1 1 d . . .
F11 F 0.42266(18) 0.19297(19) 0.45262(10) 0.0418(4) Uani 1 1 d . . .
F12 F 0.39213(18) 0.40174(19) 0.43597(12) 0.0471(5) Uani 1 1 d . . .
F13 F 0.53993(19) 0.46361(18) 0.29356(11) 0.0462(5) Uani 1 1 d . . .
F14 F 0.74231(19) 0.40354(19) 0.32397(12) 0.0449(5) Uani 1 1 d . . .
F15 F 0.6149(2) 0.50711(18) 0.40204(13) 0.0544(6) Uani 1 1 d . . .
F16 F 0.6100(2) 0.33035(19) 0.52901(11) 0.0495(5) Uani 1 1 d . . .
F17 F 0.6643(2) 0.13510(18) 0.50856(11) 0.0461(5) Uani 1 1 d . . .
F18 F 0.7896(2) 0.2668(2) 0.47049(14) 0.0610(6) Uani 1 1 d . . .
K1 K 0.87046(5) -0.18414(5) 0.21641(3) 0.02311(13) Uani 1 1 d . . .
Co1 Co 0.75134(3) 0.11003(3) 0.279218(19) 0.01803(9) Uani 1 1 d . A .

loop_
_atom_site_aniso_label
_atom_site_aniso_U_11
_atom_site_aniso_U_22
_atom_site_aniso_U_33
_atom_site_aniso_U_23
_atom_site_aniso_U_13
_atom_site_aniso_U_12
C1 0.0189(12) 0.0213(12) 0.0264(13) -0.0019(10) -0.0001(10) -0.0051(10)
C2 0.0243(14) 0.0306(14) 0.0316(14) 0.0017(12) -0.0054(11) -0.0087(11)
C3 0.0283(15) 0.0253(13) 0.0378(16) 0.0000(12) -0.0056(12) -0.0059(11)
C4 0.0237(14) 0.0334(15) 0.0318(14) -0.0029(12) 0.0024(11) -0.0091(11)
C5 0.0260(14) 0.0245(13) 0.0233(13) -0.0062(11) 0.0008(10) -0.0007(10)
C6 0.0322(15) 0.0297(14) 0.0258(13) -0.0059(11) 0.0025(11) -0.0057(12)
C7 0.0404(17) 0.0287(14) 0.0342(16) -0.0066(12) 0.0063(13) -0.0069(13)
C8 0.0317(16) 0.0360(16) 0.0358(16) -0.0082(13) -0.0067(12) 0.0015(12)
C9 0.0245(13) 0.0216(12) 0.0216(12) -0.0003(10) -0.0034(10) -0.0064(10)
C13 0.0222(13) 0.0258(13) 0.0298(14) -0.0064(11) 0.0068(10) -0.0088(10)
C14 0.0200(13) 0.0243(12) 0.0284(13) -0.0039(11) 0.0041(10) -0.0050(10)
C15 0.0256(14) 0.0278(13) 0.0273(13) -0.0043(11) -0.0032(10) -0.0086(11)
C16 0.0345(15) 0.0229(13) 0.0270(13) -0.0027(11) -0.0010(11) -0.0106(11)
C17 0.0418(17) 0.0268(14) 0.0285(14) -0.0093(12) 0.0042(12) -0.0074(12)
C18 0.0456(18) 0.0297(14) 0.0266(14) -0.0065(12) 0.0108(12) -0.0072(13)
C19 0.0340(16) 0.0283(14) 0.0470(18) -0.0090(13) 0.0147(14) -0.0028(12)
C20 0.0255(15) 0.0296(15) 0.058(2) -0.0086(14) 0.0057(14) -0.0011(12)
C21 0.0319(17) 0.0324(15) 0.0512(19) -0.0110(14) -0.0129(14) 0.0065(13)
C22 0.0449(18) 0.0233(14) 0.0375(16) -0.0014(12) -0.0124(14) 0.0044(13)
C23 0.0361(16) 0.0244(13) 0.0260(13) 0.0018(11) 0.0003(11) -0.0075(11)
C24 0.0329(15) 0.0234(13) 0.0197(12) -0.0019(10) -0.0013(10) -0.0078(11)
O1 0.0184(9) 0.0261(9) 0.0275(9) -0.0005(8) 0.0001(7) -0.0059(7)
O2 0.0349(11) 0.0253(10) 0.0328(11) -0.0100(8) 0.0095(8) -0.0019(8)
O3 0.0297(10) 0.0203(8) 0.0199(9) 0.0012(7) -0.0042(7) -0.0066(7)
O4 0.0218(9) 0.0211(9) 0.0218(9) -0.0017(7) 0.0010(7) -0.0067(7)
O5 0.0215(9) 0.0260(9) 0.0253(9) -0.0075(8) 0.0003(7) -0.0045(7)
O6 0.0324(10) 0.0213(9) 0.0263(9) -0.0052(8) 0.0051(8) -0.0084(8)
O7 0.0336(11) 0.0247(10) 0.0361(11) -0.0070(8) 0.0094(9) -0.0058(8)
O8 0.0246(10) 0.0307(10) 0.0382(11) -0.0093(9) -0.0014(8) 0.0013(8)
O9 0.0298(10) 0.0211(9) 0.0304(10) 0.0009(8) -0.0019(8) 0.0009(8)
F1 0.0312(9) 0.0260(8) 0.0490(10) 0.0052(8) -0.0109(8) -0.0045(7)
F2 0.0394(10) 0.0531(11) 0.0260(8) 0.0004(8) -0.0044(7) -0.0138(8)
F3 0.0281(9) 0.0380(9) 0.0440(10) 0.0033(8) -0.0137(7) -0.0131(7)
F4 0.0507(12) 0.0329(9) 0.0465(11) -0.0154(8) -0.0049(9) -0.0063(8)
F5 0.0328(9) 0.0269(8) 0.0499(11) 0.0036(8) -0.0113(8) -0.0011(7)
F6 0.0329(10) 0.0297(9) 0.0594(12) 0.0046(8) -0.0039(8) -0.0152(7)
F7 0.0447(11) 0.0520(11) 0.0262(9) 0.0026(8) 0.0008(7) -0.0100(9)
F8 0.0215(8) 0.0515(11) 0.0502(11) -0.0096(9) 0.0098(7) -0.0103(8)
F9 0.0363(10) 0.0353(9) 0.0472(10) -0.0174(8) 0.0092(8) -0.0110(8)
F10 0.0355(10) 0.0460(10) 0.0395(10) -0.0020(8) -0.0105(8) -0.0092(8)
F11 0.0421(10) 0.0510(11) 0.0338(9) 0.0022(8) 0.0070(8) -0.0186(9)
F12 0.0346(10) 0.0486(11) 0.0579(12) -0.0229(10) 0.0065(9) 0.0040(8)
F13 0.0492(11) 0.0390(10) 0.0434(11) 0.0147(9) 0.0036(9) -0.0039(9)
F14 0.0433(11) 0.0479(11) 0.0489(11) -0.0078(9) 0.0140(9) -0.0221(9)
F15 0.0852(16) 0.0315(10) 0.0533(12) -0.0161(9) 0.0212(11) -0.0218(10)
F16 0.0685(14) 0.0469(11) 0.0311(10) -0.0142(9) -0.0084(9) 0.0010(10)
F17 0.0557(12) 0.0409(10) 0.0343(10) 0.0042(8) -0.0096(9) 0.0038(9)
F18 0.0348(11) 0.0802(16) 0.0668(14) -0.0029(12) -0.0165(10) -0.0113(11)
K1 0.0219(3) 0.0217(3) 0.0258(3) -0.0043(2) 0.0024(2) -0.0035(2)
Co1 0.01778(17) 0.01753(16) 0.01869(17) -0.00275(13) 0.00024(12) -0.00283(12)

loop_
_atom_type_symbol
_atom_type_description
_atom_type_scat_dispersion_real
_atom_type_scat_dispersion_imag
_atom_type_scat_source
C C 0.0033 0.0016 'International Tables Vol C Tables 4.2.6.8 and 6.1.1.4'
H H 0.0000 0.0000 'International Tables Vol C Tables 4.2.6.8 and 6.1.1.4'
O O 0.0106 0.0060 'International Tables Vol C Tables 4.2.6.8 and 6.1.1.4'
F F 0.0171 0.0103 'International Tables Vol C Tables 4.2.6.8 and 6.1.1.4'
K K 0.2009 0.2494 'International Tables Vol C Tables 4.2.6.8 and 6.1.1.4'
Co Co 0.3494 0.9721 'International Tables Vol C Tables 4.2.6.8 and 6.1.1.4'

loop_
_geom_angle_atom_site_label_1
_geom_angle_atom_site_label_2
_geom_angle_atom_site_label_3
_geom_angle
O1 C1 C3 113.3(2)
O1 C1 C2 109.2(2)
C3 C1 C2 108.4(2)
O1 C1 C4 109.8(2)
C3 C1 C4 108.1(2)
C2 C1 C4 108.0(2)
F2 C2 F1 107.3(2)
F2 C2 F3 107.2(2)
F1 C2 F3 107.2(2)
F2 C2 C1 110.9(2)
F1 C2 C1 110.5(2)
F3 C2 C1 113.5(2)
F5 C3 F6 107.7(2)
F5 C3 F4 106.4(2)
F6 C3 F4 107.3(2)
F5 C3 C1 110.8(2)
F6 C3 C1 113.6(2)
F4 C3 C1 110.7(2)
F7 C4 F8 107.8(2)
F7 C4 F9 106.8(2)
F8 C4 F9 106.6(2)
F7 C4 C1 111.1(2)
F8 C4 C1 113.8(2)
F9 C4 C1 110.4(2)
O2 C5 C6 107.6(2)
O2 C5 C7 113.6(2)
C6 C5 C7 108.7(2)
O2 C5 C8 109.4(2)
C6 C5 C8 108.7(2)
C7 C5 C8 108.8(2)
F10 C6 F11 106.5(2)
F10 C6 F12 106.5(2)
F11 C6 F12 108.0(2)
F10 C6 C5 110.9(2)
F11 C6 C5 111.0(2)
F12 C6 C5 113.5(2)
F14 C7 F13 107.1(2)
F14 C7 F15 106.8(3)
F13 C7 F15 108.0(3)
F14 C7 C5 110.4(2)
F13 C7 C5 111.0(2)
F15 C7 C5 113.2(2)
F18 C8 F17 106.8(2)
F18 C8 F16 108.5(3)
F17 C8 F16 105.4(3)
F18 C8 C5 110.6(3)
F17 C8 C5 110.9(2)
F16 C8 C5 114.3(2)
O3 C9 C10A 108.9(6)
O3 C9 C12 109.4(2)
C10A C9 C12 137.9(6)
O3 C9 C11 112.2(2)
C10A C9 C11 72.0(6)
C12 C9 C11 108.2(2)
O3 C9 C10 110.1(2)
C10A C9 C10 39.7(6)
C12 C9 C10 109.1(2)
C11 C9 C10 107.7(2)
O3 C9 C12A 110.4(6)
C10A C9 C12A 108.7(8)
C12 C9 C12A 40.3(5)
C11 C9 C12A 134.3(6)
C10 C9 C12A 71.5(6)
O3 C9 C11A 112.9(6)
C10A C9 C11A 108.9(9)
C12 C9 C11A 70.9(6)
C11 C9 C11A 39.9(6)
C10 C9 C11A 134.0(6)
C12A C9 C11A 107.0(8)
F19 C10 F20 102.9(3)
F19 C10 F21 106.0(3)
F20 C10 F21 111.8(3)
F19 C10 C9 112.7(3)
F20 C10 C9 110.2(3)
F21 C10 C9 112.8(3)
F23 C11 F22 103.8(3)
F23 C11 F24 104.9(3)
F22 C11 F24 109.2(3)
F23 C11 C9 113.3(3)
F22 C11 C9 110.8(3)
F24 C11 C9 114.2(3)
F27 C12 F25 102.3(3)
F27 C12 F26 107.4(3)
F25 C12 F26 106.7(3)
F27 C12 C9 114.3(3)
F25 C12 C9 111.1(3)
F26 C12 C9 114.1(3)
C10 F20 K1 114.0(3)
F19A C10A F21A 100.2(12)
F19A C10A F20A 102.3(12)
F21A C10A F20A 107.7(11)
F19A C10A C9 120.4(12)
F21A C10A C9 115.7(11)
F20A C10A C9 109.2(11)
F23A C11A F24A 109.0(13)
F23A C11A F22A 100.8(13)
F24A C11A F22A 106.3(13)
F23A C11A C9 112.7(12)
F24A C11A C9 117.1(12)
F22A C11A C9 109.4(12)
F25A C12A F26A 115.2(12)
F25A C12A F27A 96.3(11)
F26A C12A F27A 109.2(11)
F25A C12A C9 116.6(11)
F26A C12A C9 111.0(10)
F27A C12A C9 106.9(10)
C10A F19A K1 118.6(9)
O4 C13 C14 110.3(2)
O4 C13 H13A 109.6
C14 C13 H13A 109.6
O4 C13 H13B 109.6
C14 C13 H13B 109.6
H13A C13 H13B 108.1
O5 C14 C13 108.6(2)
O5 C14 H14A 110.0
C13 C14 H14A 110.0
O5 C14 H14B 110.0
C13 C14 H14B 110.0
H14A C14 H14B 108.4
O5 C15 C16 108.8(2)
O5 C15 H15A 109.9
C16 C15 H15A 109.9
O5 C15 H15B 109.9
C16 C15 H15B 109.9
H15A C15 H15B 108.3
O6 C16 C15 108.6(2)
O6 C16 H16A 110.0
C15 C16 H16A 110.0
O6 C16 H16B 110.0
C15 C16 H16B 110.0
H16A C16 H16B 108.3
O6 C17 C18 107.9(2)
O6 C17 H17A 110.1
C18 C17 H17A 110.1
O6 C17 H17B 110.1
C18 C17 H17B 110.1
H17A C17 H17B 108.4
O7 C18 C17 111.9(2)
O7 C18 H18A 109.2
C17 C18 H18A 109.2
O7 C18 H18B 109.2
C17 C18 H18B 109.2
H18A C18 H18B 107.9
O7 C19 C20 108.6(2)
O7 C19 H19A 110.0
C20 C19 H19A 110.0
O7 C19 H19B 110.0
C20 C19 H19B 110.0
H19A C19 H19B 108.3
O8 C20 C19 108.1(2)
O8 C20 H20A 110.1
C19 C20 H20A 110.1
O8 C20 H20B 110.1
C19 C20 H20B 110.1
H20A C20 H20B 108.4
O8 C21 C22 109.1(2)
O8 C21 H21A 109.9
C22 C21 H21A 109.9
O8 C21 H21B 109.9
C22 C21 H21B 109.9
H21A C21 H21B 108.3
O9 C22 C21 108.1(3)
O9 C22 H22A 110.1
C21 C22 H22A 110.1
O9 C22 H22B 110.1
C21 C22 H22B 110.1
H22A C22 H22B 108.4
O9 C23 C24 107.9(2)
O9 C23 H23A 110.1
C24 C23 H23A 110.1
O9 C23 H23B 110.1
C24 C23 H23B 110.1
H23A C23 H23B 108.4
O4 C24 C23 112.0(2)
O4 C24 H24A 109.2
C23 C24 H24A 109.2
O4 C24 H24B 109.2
C23 C24 H24B 109.2
H24A C24 H24B 107.9
C1 O1 Co1 145.74(17)
C1 O1 K1 122.71(15)
Co1 O1 K1 82.79(6)
C5 O2 Co1 150.27(18)
C9 O3 Co1 133.66(16)
C9 O3 K1 131.68(15)
Co1 O3 K1 85.67(6)
C24 O4 C13 109.56(19)
C24 O4 Co1 111.38(14)
C13 O4 Co1 120.47(15)
C24 O4 K1 112.51(14)
C13 O4 K1 116.82(14)
Co1 O4 K1 84.12(6)
C15 O5 C14 111.54(19)
C15 O5 K1 114.75(15)
C14 O5 K1 113.09(14)
C16 O6 C17 112.2(2)
C16 O6 K1 113.63(15)
C17 O6 K1 117.11(16)
C19 O7 C18 112.9(2)
C19 O7 K1 119.02(17)
C18 O7 K1 110.63(16)
C20 O8 C21 112.4(2)
C20 O8 K1 112.23(17)
C21 O8 K1 115.71(16)
C23 O9 C22 112.2(2)
C23 O9 K1 117.26(15)
C22 O9 K1 115.88(16)
C4 F9 K1 130.80(16)
O6 K1 F9 129.59(6)
O6 K1 O7 61.12(6)
F9 K1 O7 73.07(5)
O6 K1 O5 60.32(5)
F9 K1 O5 164.12(5)
O7 K1 O5 120.28(6)
O6 K1 O9 131.23(6)
F9 K1 O9 87.08(6)
O7 K1 O9 117.20(6)
O5 K1 O9 93.21(6)
O6 K1 O8 95.78(6)
F9 K1 O8 75.87(6)
O7 K1 O8 58.50(6)
O5 K1 O8 117.71(6)
O9 K1 O8 58.98(6)
O6 K1 O4 118.94(6)
F9 K1 O4 107.96(5)
O7 K1 O4 176.90(6)
O5 K1 O4 59.21(5)
O9 K1 O4 60.19(5)
O8 K1 O4 118.72(6)
O6 K1 O3 92.29(5)
F9 K1 O3 92.59(5)
O7 K1 O3 119.45(6)
O5 K1 O3 73.57(5)
O9 K1 O3 120.43(5)
O8 K1 O3 168.43(6)
O4 K1 O3 63.57(5)
O6 K1 O1 152.14(5)
F9 K1 O1 52.20(5)
O7 K1 O1 124.31(5)
O5 K1 O1 112.74(5)
O9 K1 O1 73.53(5)
O8 K1 O1 110.10(6)
O4 K1 O1 57.30(5)
O3 K1 O1 60.66(5)
O6 K1 F20 74.95(8)
F9 K1 F20 70.66(8)
O7 K1 F20 70.33(8)
O5 K1 F20 104.42(8)
O9 K1 F20 153.75(8)
O8 K1 F20 124.84(8)
O4 K1 F20 112.76(8)
O3 K1 F20 49.76(8)
O1 K1 F20 81.68(8)
O6 K1 F19A 79.53(19)
F9 K1 F19A 66.39(19)
O7 K1 F19A 71.42(18)
O5 K1 F19A 107.98(19)
O9 K1 F19A 149.10(19)
O8 K1 F19A 123.92(18)
O4 K1 F19A 111.67(18)
O3 K1 F19A 49.66(18)
O1 K1 F19A 77.56(19)
F20 K1 F19A 4.7(2)
O6 K1 Co1 123.50(4)
F9 K1 Co1 82.03(4)
O7 K1 Co1 143.01(4)
O5 K1 Co1 82.12(4)
O9 K1 Co1 87.69(4)
O8 K1 Co1 140.33(5)
O4 K1 Co1 39.91(3)
O3 K1 Co1 33.88(3)
O1 K1 Co1 33.45(3)
F20 K1 Co1 75.87(7)
F19A K1 Co1 73.71(18)
O2 Co1 O1 128.38(9)
O2 Co1 O3 124.39(9)
O1 Co1 O3 107.23(8)
O2 Co1 O4 86.67(8)
O1 Co1 O4 87.82(7)
O3 Co1 O4 96.33(7)
O2 Co1 K1 141.86(6)
O1 Co1 K1 63.76(6)
O3 Co1 K1 60.45(5)
O4 Co1 K1 55.97(5)

loop_
_geom_bond_atom_site_label_1
_geom_bond_atom_site_label_2
_geom_bond_distance
C1 O1 1.343(3)
C1 C3 1.554(4)
C1 C2 1.556(4)
C1 C4 1.560(4)
C2 F2 1.331(3)
C2 F1 1.337(3)
C2 F3 1.339(3)
C3 F5 1.332(3)
C3 F6 1.333(3)
C3 F4 1.343(4)
C4 F7 1.329(3)
C4 F8 1.331(3)
C4 F9 1.342(3)
C5 O2 1.342(3)
C5 C6 1.552(4)
C5 C7 1.553(4)
C5 C8 1.555(4)
C6 F10 1.331(3)
C6 F11 1.333(3)
C6 F12 1.338(3)
C7 F14 1.325(3)
C7 F13 1.336(4)
C7 F15 1.340(3)
C8 F18 1.321(4)
C8 F17 1.328(4)
C8 F16 1.336(4)
C9 O3 1.355(3)
C9 C10A 1.517(16)
C9 C12 1.553(4)
C9 C11 1.553(4)
C9 C10 1.559(4)
C9 C12A 1.561(15)
C9 C11A 1.564(17)
C10 F19 1.311(4)
C10 F20 1.326(5)
C10 F21 1.333(4)
C11 F23 1.307(4)
C11 F22 1.321(5)
C11 F24 1.338(4)
C12 F27 1.289(5)
C12 F25 1.312(5)
C12 F26 1.332(4)
F20 K1 3.240(4)
C10A F19A 1.248(18)
C10A F21A 1.352(17)
C10A F20A 1.396(17)
C11A F23A 1.293(18)
C11A F24A 1.296(18)
C11A F22A 1.394(19)
C12A F25A 1.211(16)
C12A F26A 1.359(15)
C12A F27A 1.366(16)
F19A K1 3.358(11)
C13 O4 1.451(3)
C13 C14 1.489(4)
C13 H13A 0.9900
C13 H13B 0.9900
C14 O5 1.429(3)
C14 H14A 0.9900
C14 H14B 0.9900
C15 O5 1.427(3)
C15 C16 1.496(4)
C15 H15A 0.9900
C15 H15B 0.9900
C16 O6 1.420(3)
C16 H16A 0.9900
C16 H16B 0.9900
C17 O6 1.420(3)
C17 C18 1.506(4)
C17 H17A 0.9900
C17 H17B 0.9900
C18 O7 1.427(4)
C18 H18A 0.9900
C18 H18B 0.9900
C19 O7 1.427(4)
C19 C20 1.489(5)
C19 H19A 0.9900
C19 H19B 0.9900
C20 O8 1.423(4)
C20 H20A 0.9900
C20 H20B 0.9900
C21 O8 1.430(4)
C21 C22 1.494(5)
C21 H21A 0.9900
C21 H21B 0.9900
C22 O9 1.425(3)
C22 H22A 0.9900
C22 H22B 0.9900
C23 O9 1.422(3)
C23 C24 1.507(4)
C23 H23A 0.9900
C23 H23B 0.9900
C24 O4 1.449(3)
C24 H24A 0.9900
C24 H24B 0.9900
O1 Co1 1.9143(18)
O1 K1 3.115(2)
O2 Co1 1.8810(19)
O3 Co1 1.9262(18)
O3 K1 3.0056(19)
O4 Co1 2.2222(17)
O4 K1 2.8701(18)
O5 K1 2.8300(19)
O6 K1 2.7921(19)
O7 K1 2.829(2)
O8 K1 2.858(2)
O9 K1 2.837(2)
F9 K1 2.8252(18)
K1 Co1 3.4452(8)
